data_7106934
loop_
_publ_author_name
'Jung Hee Choi'
'Tatsuhiko Honda'
'Shu Seki'
'Shunichi Fukuzumi'

_publ_section_title
;
 Relationship between crystal packing and high electron mobility in the
 single crystal of thienyl-substituted methanofullerene
;
_journal_name_full Chem.Commun.
_journal_page_first 11213
_journal_paper_doi 10.1039/c1cc13228h
_journal_volume 47
_journal_year 2011
_chemical_formula_moiety C73H14O1.5S
_chemical_formula_sum 'C146 H28 O3 S2'
_chemical_formula_weight 1893.80
_chemical_name_systematic
;
PCBM
;
_space_group_IT_number 14
_symmetry_cell_setting monoclinic
_symmetry_Int_Tables_number 14
_symmetry_space_group_name_Hall '-P 2ybc'
_symmetry_space_group_name_H-M 'P 1 21/c 1'
_atom_sites_solution_hydrogens geom
_atom_sites_solution_primary direct
_atom_sites_solution_secondary difmap
_audit_creation_method SHELXL-97
_cell_angle_alpha 90.0000(9)
_cell_angle_beta 91.6161(9)
_cell_angle_gamma 90.0000(9)
_cell_formula_units_Z 2
_cell_length_a 10.274(2)
_cell_length_b 19.101(4)
_cell_length_c 19.342(4)
_cell_measurement_reflns_used 7764
_cell_measurement_temperature 123(2)
_cell_measurement_theta_max 27.4835
_cell_measurement_theta_min 3.0448
_cell_volume 3794.2(13)
_computing_molecular_graphics 'Yadokari-XG 2009 (Wakita Nemoto et al., 2009)'
_computing_publication_material 'Yadokari-XG 2009 (Wakita,Nemoto et al., 2009)'
_computing_structure_refinement 'SHELXL-97 (Sheldrick, 1997)'
_computing_structure_solution 'SHELXS-97 (Sheldrick, 1990)'
_diffrn_ambient_temperature 123(2)
_diffrn_detector_area_resol_mean 14.7059
_diffrn_measured_fraction_theta_full 0.965
_diffrn_measured_fraction_theta_max 0.965
_diffrn_measurement_details
;

scan:

Number of images: 360

Slice: -70.0000 - 110.0000

Image width: 0.5000

Exp time: 10.0000

Rotation axis: Omega

Omega: 0.0000

Chi: 45.0000

Phi: 0.0000

XTD: 44.7553

2theta: 20.1019

scan:

Number of images: 360

Slice: -70.0000 - 110.0000

Image width: 0.5000

Exp time: 10.0000

Rotation axis: Omega

Omega: 0.0000

Chi: 45.0000

Phi: 90.0000

XTD: 44.7553

2theta: 20.1019

;
_diffrn_measurement_device_details
;

AFC8: Eulerian 3-circle

;
_diffrn_measurement_device_type 'Rigaku Mercury'
_diffrn_measurement_method \w
_diffrn_radiation_monochromator graphite
_diffrn_radiation_source 'fine-focus sealed tube'
_diffrn_radiation_type MoK\a
_diffrn_radiation_wavelength 0.71070
_diffrn_reflns_av_R_equivalents 0.0269
_diffrn_reflns_av_sigmaI/netI 0.0244
_diffrn_reflns_limit_h_max 10
_diffrn_reflns_limit_h_min -13
_diffrn_reflns_limit_k_max 24
_diffrn_reflns_limit_k_min -24
_diffrn_reflns_limit_l_max 15
_diffrn_reflns_limit_l_min -25
_diffrn_reflns_number 29006
_diffrn_reflns_theta_full 27.48
_diffrn_reflns_theta_max 27.48
_diffrn_reflns_theta_min 3.08
_exptl_absorpt_coefficient_mu 0.151
_exptl_absorpt_correction_T_max 0.9705
_exptl_absorpt_correction_T_min 0.9705
_exptl_absorpt_correction_type numerical
_exptl_crystal_colour purple
_exptl_crystal_density_diffrn 1.658
_exptl_crystal_density_method 'not measured'
_exptl_crystal_description block
_exptl_crystal_F_000 1920
_exptl_crystal_size_max 0.20
_exptl_crystal_size_mid 0.20
_exptl_crystal_size_min 0.20
_refine_diff_density_max 1.176
_refine_diff_density_min -0.830
_refine_diff_density_rms 0.075
_refine_ls_extinction_method none
_refine_ls_goodness_of_fit_ref 1.098
_refine_ls_hydrogen_treatment refall
_refine_ls_matrix_type full
_refine_ls_number_parameters 720
_refine_ls_number_reflns 8388
_refine_ls_number_restraints 0
_refine_ls_restrained_S_all 1.098
_refine_ls_R_factor_all 0.1019
_refine_ls_R_factor_gt 0.0974
_refine_ls_shift/su_max 0.000
_refine_ls_shift/su_mean 0.000
_refine_ls_structure_factor_coef Fsqd
_refine_ls_weighting_details 'calc w=1/[\s^2^(Fo^2^)+(0.0826P)^2^+9.1706P] where P=(Fo^2^+2Fc^2^)/3'
_refine_ls_weighting_scheme calc
_refine_ls_wR_factor_gt 0.2289
_refine_ls_wR_factor_ref 0.2318
_reflns_number_gt 7926
_reflns_number_total 8388
_reflns_threshold_expression >2sigma(I)
_cod_data_source_file c1cc13228h.txt
_cod_data_source_block pcbm
_cod_original_cell_volume 3794.1(13)
_cod_original_sg_symbol_H-M 'P 21/c'
_cod_database_code 7106934

loop_
_symmetry_equiv_pos_as_xyz
'x, y, z'
'-x, y+1/2, -z+1/2'
'-x, -y, -z'
'x, -y-1/2, z-1/2'

loop_
_atom_site_label
_atom_site_type_symbol
_atom_site_fract_x
_atom_site_fract_y
_atom_site_fract_z
_atom_site_U_iso_or_equiv
_atom_site_adp_type
_atom_site_occupancy
_atom_site_symmetry_multiplicity
_atom_site_calc_flag
_atom_site_refinement_flags
_atom_site_disorder_assembly
_atom_site_disorder_group
C1 C 0.6168(3) 0.21711(15) 0.78279(15) 0.0238(6) Uani 1 1 d . . .
C2 C 0.7234(3) 0.15477(14) 0.78586(16) 0.0245(6) Uani 1 1 d . . .
C3 C 0.5643(3) 0.05106(17) 0.59528(17) 0.0322(7) Uani 1 1 d . . .
H1 H 0.6092 0.0156 0.5711 0.039 Uiso 1 1 calc R . .
C4 C 0.5423(3) 0.12161(15) 0.69713(15) 0.0247(6) Uani 1 1 d . . .
C5 C 1.1267(3) 0.46085(16) 0.86491(18) 0.0327(7) Uani 1 1 d . . .
C6 C 0.4598(3) 0.08448(17) 0.56364(17) 0.0330(7) Uani 1 1 d . . .
H2 H 0.4321 0.0718 0.5181 0.040 Uiso 1 1 calc R . .
C7 C 1.2182(3) 0.40769(16) 0.86734(17) 0.0290(6) Uani 1 1 d . . .
C8 C 0.5887(3) 0.32979(19) 0.8313(2) 0.0420(9) Uani 1 1 d . . .
C9 C 0.5049(3) 0.10389(17) 0.82570(17) 0.0324(7) Uani 1 1 d . C .
H3 H 0.5178 0.1291 0.8701 0.039 Uiso 1 1 calc R . .
H4 H 0.4110 0.1055 0.8130 0.039 Uiso 1 1 calc R . .
C10 C 0.6047(3) 0.06867(16) 0.66204(17) 0.0299(7) Uani 1 1 d . . .
H5 H 0.6754 0.0444 0.6838 0.036 Uiso 1 1 calc R . .
S1 S 0.8565(3) -0.00380(12) 0.98989(13) 0.1300(9) Uani 1 1 d . A 1
C12 C 0.4377(3) 0.15505(19) 0.66491(18) 0.0362(8) Uani 1 1 d . . .
H6 H 0.3940 0.1913 0.6886 0.043 Uiso 1 1 calc R . .
C13 C 0.7580(3) 0.18103(19) 0.91304(17) 0.0367(8) Uani 1 1 d . . .
C14 C 0.7909(3) 0.14531(16) 0.85434(18) 0.0316(7) Uani 1 1 d . . .
C15 C 1.0299(3) 0.46557(19) 0.9176(2) 0.0419(9) Uani 1 1 d . . .
C16 C 0.6021(3) 0.25677(18) 0.84830(18) 0.0323(7) Uani 1 1 d . . .
C17 C 1.2496(3) 0.28916(18) 0.8949(2) 0.0394(8) Uani 1 1 d . . .
C18 C 1.1872(4) 0.22933(19) 0.9186(2) 0.0470(10) Uani 1 1 d . . .
C19 C 0.5809(3) 0.14114(15) 0.77017(15) 0.0237(6) Uani 1 1 d . . .
C20 C 1.0665(4) 0.48128(18) 0.7994(2) 0.0462(10) Uani 1 1 d . . .
C21 C 1.2530(3) 0.37167(19) 0.80481(18) 0.0346(7) Uani 1 1 d . . .
C22 C 1.0899(4) 0.2343(2) 0.9704(2) 0.0516(12) Uani 1 1 d . . .
C23 C 0.6396(3) 0.27126(17) 0.72956(17) 0.0319(7) Uani 1 1 d . . .
C24 C 1.2165(3) 0.35667(17) 0.92299(17) 0.0322(7) Uani 1 1 d . . .
C25 C 1.0585(4) 0.2988(2) 0.99705(18) 0.0477(11) Uani 1 1 d . . .
C26 C 1.0283(4) 0.4171(2) 0.96991(19) 0.0428(9) Uani 1 1 d . . .
C27 C 0.7336(4) 0.2658(2) 0.68067(16) 0.0390(8) Uani 1 1 d . . .
C28 C 1.1224(4) 0.3613(2) 0.97269(17) 0.0396(8) Uani 1 1 d . . .
C29 C 0.3954(3) 0.1365(2) 0.59849(19) 0.0413(9) Uani 1 1 d . . .
H7 H 0.3227 0.1595 0.5772 0.050 Uiso 1 1 calc R . .
C30 C 1.0675(3) 0.1665(2) 0.7478(3) 0.0529(12) Uani 1 1 d . . .
C31 C 0.6625(3) 0.2379(2) 0.90973(17) 0.0386(8) Uani 1 1 d . . .
C32 C 0.9263(3) 0.13068(16) 0.8420(2) 0.0404(9) Uani 1 1 d . . .
C33 C 1.2725(3) 0.29857(19) 0.8219(2) 0.0404(9) Uani 1 1 d . . .
C34 C 0.8287(3) 0.16061(17) 0.73522(18) 0.0318(7) Uani 1 1 d . . .
C35 C 0.8300(3) 0.2098(2) 0.68379(17) 0.0382(8) Uani 1 1 d . . .
C36 C 1.0237(4) 0.14809(18) 0.8910(3) 0.0507(11) Uani 1 1 d . . .
C37 C 0.9883(4) 0.1836(2) 0.9531(2) 0.0503(11) Uani 1 1 d . . .
C38 C 0.6276(3) 0.3816(2) 0.8791(3) 0.0592(14) Uani 1 1 d . . .
C39 C 1.1681(3) 0.1851(2) 0.7994(3) 0.0530(12) Uani 1 1 d . . .
C40 C 1.1006(4) 0.4465(2) 0.7396(2) 0.0487(11) Uani 1 1 d . . .
C41 C 0.8586(4) 0.2009(2) 0.96376(19) 0.0514(12) Uani 1 1 d . . .
C42 C 0.9537(4) 0.2382(3) 0.66256(19) 0.0537(12) Uani 1 1 d . . .
C43 C 0.5460(4) 0.02827(19) 0.8354(2) 0.0457(10) Uani 1 1 d . . .
H8 H 0.5184 0.0026 0.7929 0.055 Uiso 0.50 1 calc PR B 1
H9 H 0.6424 0.0274 0.8376 0.055 Uiso 0.50 1 calc PR B 1
H10 H 0.6399 0.0243 0.8477 0.055 Uiso 0.50 1 calc PR B 2
H11 H 0.5263 0.0001 0.7934 0.055 Uiso 0.50 1 calc PR B 2
C44 C 0.9096(4) 0.48920(19) 0.8841(3) 0.0568(13) Uani 1 1 d . . .
C45 C 0.8360(5) 0.4811(2) 0.7631(3) 0.0707(17) Uani 1 1 d . . .
C46 C 0.9319(4) 0.49862(18) 0.8118(3) 0.0578(13) Uani 1 1 d . . .
C47 C 0.9498(3) 0.14024(17) 0.7697(2) 0.0402(9) Uani 1 1 d . . .
C48 C 0.6727(4) 0.3992(2) 0.7360(3) 0.0603(14) Uani 1 1 d . . .
C49 C 0.6110(3) 0.33874(18) 0.7591(2) 0.0431(9) Uani 1 1 d . . .
C50 C 1.1464(4) 0.17584(18) 0.8690(3) 0.0519(12) Uani 1 1 d . . .
C51 C 0.7132(4) 0.4530(2) 0.7851(4) 0.0698(17) Uani 1 1 d . . .
C52 C 0.9049(4) 0.3888(3) 0.9925(2) 0.0566(13) Uani 1 1 d . . .
C53 C 0.6910(4) 0.4438(2) 0.8549(4) 0.0678(17) Uani 1 1 d . . .
C54 C 1.0700(4) 0.2163(3) 0.6932(2) 0.0560(13) Uani 1 1 d . . .
C55 C 0.7900(4) 0.4115(3) 0.9609(3) 0.0621(15) Uani 1 1 d . . .
C56 C 0.6870(4) 0.3614(3) 0.9438(3) 0.0611(15) Uani 1 1 d . . .
C57 C 0.7991(4) 0.3289(3) 0.6572(2) 0.0568(13) Uani 1 1 d . . .
C58 C 0.7685(5) 0.3939(2) 0.6840(3) 0.0639(15) Uani 1 1 d . . .
C59 C 0.8711(5) 0.4446(3) 0.7000(3) 0.0709(17) Uani 1 1 d . . .
C60 C 0.7051(4) 0.2913(3) 0.9585(2) 0.0517(12) Uani 1 1 d . . .
C61 C 1.1948(4) 0.3907(2) 0.74258(19) 0.0454(10) Uani 1 1 d . . .
C62 C 1.2328(3) 0.2475(2) 0.7750(3) 0.0504(11) Uani 1 1 d . . .
C63 C 0.7913(4) 0.4628(2) 0.9057(3) 0.0646(15) Uani 1 1 d . . .
C64 C 1.1537(4) 0.3367(3) 0.6938(2) 0.0557(13) Uani 1 1 d . . .
C83 C 0.5526(4) -0.0898(3) 0.9039(2) 0.0492(10) Uani 1 1 d . . .
C66 C 0.9344(5) 0.3109(3) 0.64567(18) 0.0595(14) Uani 1 1 d . . .
C67 C 0.5020(7) -0.0107(6) 0.8926(6) 0.0287(19) Uani 0.50 1 d P C 1
H12 H 0.4057 -0.0122 0.8890 0.034 Uiso 0.50 1 calc PR C 1
H13 H 0.5255 0.0160 0.9350 0.034 Uiso 0.50 1 calc PR C 1
C68 C 1.0004(5) 0.4278(3) 0.6882(2) 0.0657(16) Uani 1 1 d . . .
C69 C 0.8253(4) 0.2677(3) 0.99156(18) 0.0572(13) Uani 1 1 d . . .
C70 C 1.1716(4) 0.2670(3) 0.7100(2) 0.0550(13) Uani 1 1 d . . .
C71 C 0.9235(4) 0.3162(3) 1.00866(18) 0.0560(13) Uani 1 1 d . . .
C72 C 1.0336(5) 0.3594(3) 0.66071(19) 0.0627(15) Uani 1 1 d . . .
C73 C 1.0000 0.0000 1.0000 0.093(3) Uani 1 2 d S . 1
O2 O 0.4987(7) -0.1190(3) 0.9491(4) 0.079(3) Uani 0.50 1 d P C 1
O1 O 0.5856(7) -0.1184(4) 0.8543(5) 0.079(2) Uani 0.50 1 d P C 1
C79 C 0.5492(9) -0.1850(5) 0.9523(6) 0.064(3) Uani 0.50 1 d P C 1
H14 H 0.6185 -0.1894 0.9188 0.096 Uiso 0.50 1 calc PR C 1
H15 H 0.4804 -0.2191 0.9413 0.096 Uiso 0.50 1 calc PR C 1
H16 H 0.5849 -0.1939 0.9990 0.096 Uiso 0.50 1 calc PR C 1
O3 O 0.3995(10) -0.0918(4) 0.9747(4) 0.087(2) Uani 0.50 1 d P C 2
C80 C 0.4645(10) -0.0654(6) 0.9310(5) 0.061(2) Uani 0.50 1 d P C 2
C82 C 0.6705(11) -0.0899(6) 0.9053(6) 0.071(3) Uani 0.50 1 d P C 2
H17 H 0.7028 -0.0599 0.9432 0.106 Uiso 0.50 1 calc PR C 2
H18 H 0.7019 -0.0720 0.8613 0.106 Uiso 0.50 1 calc PR C 2
H19 H 0.7024 -0.1378 0.9125 0.106 Uiso 0.50 1 calc PR C 2
C81 C 0.4520(12) 0.0042(6) 0.9021(6) 0.049(3) Uani 0.50 1 d P C 2
H20 H 0.4689 0.0380 0.9401 0.059 Uiso 0.50 1 calc PR C 2
H21 H 0.3600 0.0104 0.8867 0.059 Uiso 0.50 1 calc PR C 2

loop_
_atom_site_aniso_label
_atom_site_aniso_U_11
_atom_site_aniso_U_22
_atom_site_aniso_U_33
_atom_site_aniso_U_23
_atom_site_aniso_U_13
_atom_site_aniso_U_12
C1 0.0179(12) 0.0273(14) 0.0262(14) -0.0067(11) -0.0018(11) -0.0015(10)
C2 0.0218(13) 0.0192(13) 0.0322(16) -0.0064(11) -0.0024(11) -0.0018(10)
C3 0.0355(17) 0.0278(15) 0.0335(17) -0.0118(13) 0.0045(13) -0.0029(12)
C4 0.0212(13) 0.0277(14) 0.0252(14) -0.0058(11) -0.0011(11) -0.0052(11)
C5 0.0312(16) 0.0223(14) 0.0443(19) -0.0043(13) -0.0066(14) -0.0103(12)
C6 0.0375(17) 0.0340(16) 0.0274(16) -0.0054(13) -0.0041(13) -0.0124(13)
C7 0.0242(14) 0.0304(15) 0.0321(16) -0.0042(12) -0.0026(12) -0.0103(12)
C8 0.0152(13) 0.0356(18) 0.075(3) -0.0197(18) -0.0015(15) 0.0039(12)
C9 0.0285(15) 0.0363(17) 0.0322(16) -0.0027(13) -0.0011(13) -0.0119(13)
C10 0.0286(15) 0.0249(14) 0.0359(17) -0.0070(12) -0.0027(13) -0.0004(12)
S1 0.170(2) 0.1037(15) 0.1161(17) 0.0638(13) 0.0063(16) 0.0267(15)
C12 0.0260(15) 0.0460(19) 0.0365(18) -0.0165(15) -0.0038(13) 0.0087(14)
C13 0.0399(18) 0.0453(19) 0.0244(15) 0.0115(14) -0.0054(14) -0.0230(15)
C14 0.0291(15) 0.0213(14) 0.0436(19) 0.0097(12) -0.0112(13) -0.0077(11)
C15 0.0340(17) 0.0321(17) 0.060(2) -0.0264(16) 0.0001(16) -0.0076(14)
C16 0.0166(13) 0.0402(17) 0.0404(18) -0.0163(14) 0.0060(12) -0.0050(12)
C17 0.0195(14) 0.0349(17) 0.063(2) 0.0011(16) -0.0134(15) -0.0015(12)
C18 0.0332(18) 0.0335(18) 0.072(3) 0.0126(17) -0.0314(18) -0.0024(14)
C19 0.0213(13) 0.0249(14) 0.0247(14) -0.0059(11) -0.0016(11) -0.0033(10)
C20 0.046(2) 0.0238(16) 0.067(3) 0.0148(16) -0.0215(19) -0.0159(15)
C21 0.0209(14) 0.0442(18) 0.0390(18) -0.0093(14) 0.0058(13) -0.0134(13)
C22 0.052(2) 0.053(2) 0.048(2) 0.0276(19) -0.0330(19) -0.0252(19)
C23 0.0264(15) 0.0315(16) 0.0368(17) 0.0029(13) -0.0161(13) -0.0040(12)
C24 0.0262(15) 0.0351(16) 0.0346(17) 0.0010(13) -0.0135(13) -0.0087(12)
C25 0.053(2) 0.067(3) 0.0216(16) 0.0128(16) -0.0174(15) -0.031(2)
C26 0.0395(19) 0.054(2) 0.0356(19) -0.0277(17) 0.0091(15) -0.0209(16)
C27 0.0435(19) 0.053(2) 0.0198(15) 0.0074(14) -0.0128(14) -0.0207(16)
C28 0.0425(19) 0.053(2) 0.0222(15) -0.0033(14) -0.0107(14) -0.0223(16)
C29 0.0307(17) 0.052(2) 0.041(2) -0.0130(16) -0.0141(15) 0.0041(15)
C30 0.0230(16) 0.046(2) 0.090(3) -0.043(2) 0.0118(18) 0.0008(15)
C31 0.0337(17) 0.056(2) 0.0268(16) -0.0142(15) 0.0116(14) -0.0219(16)
C32 0.0291(16) 0.0166(14) 0.075(3) 0.0024(15) -0.0134(17) 0.0003(12)
C33 0.0152(13) 0.0422(19) 0.064(2) -0.0174(17) 0.0051(14) -0.0037(13)
C34 0.0257(15) 0.0298(15) 0.0402(18) -0.0206(13) 0.0043(13) -0.0039(12)
C35 0.0386(18) 0.055(2) 0.0215(15) -0.0205(14) 0.0035(13) -0.0169(16)
C36 0.040(2) 0.0244(16) 0.085(3) 0.0185(18) -0.035(2) -0.0042(14)
C37 0.052(2) 0.044(2) 0.053(2) 0.0306(18) -0.0299(19) -0.0234(17)
C38 0.0225(16) 0.049(2) 0.106(4) -0.048(2) 0.008(2) 0.0055(15)
C39 0.0199(16) 0.0350(19) 0.104(4) -0.030(2) -0.0040(19) 0.0076(13)
C40 0.055(2) 0.049(2) 0.041(2) 0.0218(17) -0.0157(18) -0.0343(19)
C41 0.059(2) 0.067(3) 0.0272(17) 0.0231(17) -0.0167(17) -0.039(2)
C42 0.050(2) 0.088(3) 0.0238(17) -0.0275(19) 0.0171(16) -0.037(2)
C43 0.051(2) 0.0358(18) 0.049(2) 0.0102(16) -0.0198(18) -0.0197(16)
C44 0.038(2) 0.0248(17) 0.107(4) -0.031(2) -0.009(2) 0.0017(14)
C45 0.059(3) 0.0245(18) 0.125(5) 0.028(2) -0.051(3) -0.0061(17)
C46 0.051(2) 0.0151(15) 0.106(4) 0.0069(18) -0.031(2) -0.0014(14)
C47 0.0226(15) 0.0238(15) 0.074(3) -0.0235(16) 0.0007(16) 0.0027(12)
C48 0.046(2) 0.0285(18) 0.104(4) 0.021(2) -0.046(2) -0.0018(16)
C49 0.0255(16) 0.0300(17) 0.072(3) 0.0006(16) -0.0227(17) 0.0044(13)
C50 0.0301(18) 0.0214(16) 0.103(4) -0.0001(18) -0.026(2) 0.0060(13)
C51 0.042(2) 0.0209(17) 0.144(5) 0.002(2) -0.042(3) 0.0083(15)
C52 0.046(2) 0.081(3) 0.043(2) -0.044(2) 0.0169(18) -0.030(2)
C53 0.0259(18) 0.0303(19) 0.146(5) -0.037(3) -0.010(2) 0.0128(15)
C54 0.0342(19) 0.078(3) 0.057(3) -0.049(2) 0.0259(18) -0.0230(19)
C55 0.037(2) 0.071(3) 0.080(3) -0.063(3) 0.023(2) -0.014(2)
C56 0.0325(19) 0.080(3) 0.072(3) -0.058(3) 0.026(2) -0.016(2)
C57 0.064(3) 0.077(3) 0.0282(18) 0.0248(19) -0.0235(18) -0.039(2)
C58 0.064(3) 0.057(3) 0.068(3) 0.043(2) -0.047(2) -0.027(2)
C59 0.074(3) 0.053(3) 0.083(3) 0.050(3) -0.052(3) -0.033(2)
C60 0.042(2) 0.079(3) 0.035(2) -0.031(2) 0.0213(17) -0.030(2)
C61 0.041(2) 0.061(2) 0.0350(19) -0.0006(17) 0.0110(16) -0.0279(18)
C62 0.0190(15) 0.053(2) 0.080(3) -0.034(2) 0.0122(17) -0.0017(15)
C63 0.034(2) 0.039(2) 0.120(4) -0.051(3) 0.002(2) 0.0040(16)
C64 0.048(2) 0.092(3) 0.0278(18) -0.015(2) 0.0200(17) -0.041(2)
C83 0.043(2) 0.077(3) 0.0290(19) 0.0036(19) 0.0252(18) -0.007(2)
C66 0.068(3) 0.097(4) 0.0136(15) 0.0038(18) -0.0027(16) -0.050(3)
C67 0.015(3) 0.047(5) 0.024(4) -0.001(3) 0.007(3) -0.007(3)
C68 0.079(3) 0.076(3) 0.041(2) 0.036(2) -0.026(2) -0.053(3)
C69 0.060(3) 0.094(3) 0.0187(16) -0.0054(18) 0.0051(16) -0.048(2)
C70 0.0321(18) 0.085(3) 0.050(2) -0.041(2) 0.0266(18) -0.025(2)
C71 0.061(3) 0.091(3) 0.0170(16) -0.0150(18) 0.0051(16) -0.043(2)
C72 0.076(3) 0.092(4) 0.0205(17) 0.0106(19) -0.0005(18) -0.054(3)
C73 0.153(10) 0.060(5) 0.067(5) 0.027(4) 0.016(6) 0.053(6)
O2 0.083(5) 0.049(3) 0.109(6) 0.052(4) 0.080(5) 0.032(3)
O1 0.063(4) 0.084(5) 0.089(6) 0.024(5) 0.000(4) -0.004(4)
C79 0.053(5) 0.046(5) 0.092(7) -0.013(5) -0.022(5) 0.037(4)
O3 0.114(7) 0.066(5) 0.081(5) 0.018(4) 0.014(5) -0.020(5)
C80 0.068(6) 0.071(6) 0.042(5) 0.002(4) -0.004(4) -0.027(5)
C82 0.069(7) 0.060(6) 0.085(8) 0.012(5) 0.015(6) -0.003(5)
C81 0.061(7) 0.052(7) 0.034(5) 0.011(4) -0.006(6) -0.032(6)

loop_
_atom_type_symbol
_atom_type_description
_atom_type_scat_dispersion_real
_atom_type_scat_dispersion_imag
_atom_type_scat_source
C C 0.0033 0.0016 'International Tables Vol C Tables 4.2.6.8 and 6.1.1.4'
H H 0.0000 0.0000 'International Tables Vol C Tables 4.2.6.8 and 6.1.1.4'
O O 0.0106 0.0060 'International Tables Vol C Tables 4.2.6.8 and 6.1.1.4'
S S 0.1246 0.1234 'International Tables Vol C Tables 4.2.6.8 and 6.1.1.4'

loop_
_geom_angle_atom_site_label_1
_geom_angle_atom_site_label_2
_geom_angle_atom_site_label_3
_geom_angle
_geom_angle_site_symmetry_3
C23 C1 C16 105.0(3) .
C23 C1 C19 126.8(3) .
C16 C1 C19 126.5(3) .
C23 C1 C2 114.8(3) .
C16 C1 C2 115.4(2) .
C19 C1 C2 57.50(17) .
C34 C2 C14 105.4(3) .
C34 C2 C19 127.0(3) .
C14 C2 C19 125.7(3) .
C34 C2 C1 115.2(3) .
C14 C2 C1 114.8(2) .
C19 C2 C1 57.85(17) .
C6 C3 C10 120.7(3) .
C6 C3 H1 119.7 .
C10 C3 H1 119.7 .
C12 C4 C10 118.8(3) .
C12 C4 C19 119.3(3) .
C10 C4 C19 121.9(3) .
C7 C5 C15 120.1(3) .
C7 C5 C20 120.1(3) .
C15 C5 C20 108.3(3) .
C3 C6 C29 119.7(3) .
C3 C6 H2 120.2 .
C29 C6 H2 120.2 .
C5 C7 C21 120.3(3) .
C5 C7 C24 119.7(3) .
C21 C7 C24 108.0(3) .
C38 C8 C49 120.5(4) .
C38 C8 C16 120.6(4) .
C49 C8 C16 108.8(3) .
C43 C9 C19 112.7(3) .
C43 C9 H3 109.0 .
C19 C9 H3 109.0 .
C43 C9 H4 109.0 .
C19 C9 H4 109.0 .
H3 C9 H4 107.8 .
C4 C10 C3 120.2(3) .
C4 C10 H5 119.9 .
C3 C10 H5 119.9 .
C4 C12 C29 121.2(3) .
C4 C12 H6 119.4 .
C29 C12 H6 119.4 .
C14 C13 C41 119.9(4) .
C14 C13 C31 120.8(3) .
C41 C13 C31 107.3(3) .
C13 C14 C32 119.6(3) .
C13 C14 C2 123.7(3) .
C32 C14 C2 107.6(3) .
C26 C15 C5 120.1(3) .
C26 C15 C44 120.7(4) .
C5 C15 C44 107.4(4) .
C31 C16 C8 119.3(3) .
C31 C16 C1 123.3(3) .
C8 C16 C1 108.1(3) .
C18 C17 C24 119.5(4) .
C18 C17 C33 120.7(3) .
C24 C17 C33 107.6(3) .
C17 C18 C22 120.7(4) .
C17 C18 C50 119.0(4) .
C22 C18 C50 108.2(3) .
C4 C19 C2 117.4(2) .
C4 C19 C1 116.5(3) .
C2 C19 C1 64.65(18) .
C4 C19 C9 114.9(2) .
C2 C19 C9 116.9(3) .
C1 C19 C9 117.5(3) .
C40 C20 C5 119.3(4) .
C40 C20 C46 120.9(4) .
C5 C20 C46 107.6(4) .
C61 C21 C7 119.6(3) .
C61 C21 C33 120.5(3) .
C7 C21 C33 107.7(3) .
C25 C22 C18 119.6(3) .
C25 C22 C37 120.4(4) .
C18 C22 C37 107.7(4) .
C27 C23 C49 119.6(3) .
C27 C23 C1 123.6(3) .
C49 C23 C1 108.1(3) .
C28 C24 C17 119.7(3) .
C28 C24 C7 119.6(3) .
C17 C24 C7 108.2(3) .
C22 C25 C28 120.2(4) .
C22 C25 C71 119.9(3) .
C28 C25 C71 107.8(4) .
C15 C26 C28 120.3(3) .
C15 C26 C52 120.1(4) .
C28 C26 C52 107.6(4) .
C23 C27 C35 121.1(3) .
C23 C27 C57 119.4(4) .
C35 C27 C57 107.5(4) .
C24 C28 C26 120.2(3) .
C24 C28 C25 120.3(4) .
C26 C28 C25 108.2(3) .
C6 C29 C12 119.5(3) .
C6 C29 H7 120.2 .
C12 C29 H7 120.2 .
C47 C30 C54 120.2(4) .
C47 C30 C39 119.0(5) .
C54 C30 C39 108.5(4) .
C16 C31 C60 120.0(4) .
C16 C31 C13 121.2(3) .
C60 C31 C13 107.7(3) .
C36 C32 C47 119.5(4) .
C36 C32 C14 121.0(4) .
C47 C32 C14 109.0(3) .
C62 C33 C21 119.5(4) .
C62 C33 C17 119.8(4) .
C21 C33 C17 108.5(3) .
C35 C34 C47 119.6(3) .
C35 C34 C2 123.6(3) .
C47 C34 C2 108.0(3) .
C34 C35 C42 119.3(4) .
C34 C35 C27 120.9(3) .
C42 C35 C27 108.2(4) .
C32 C36 C37 119.1(4) .
C32 C36 C50 120.1(4) .
C37 C36 C50 108.5(3) .
C41 C37 C36 120.1(3) .
C41 C37 C22 119.4(4) .
C36 C37 C22 108.0(4) .
C8 C38 C56 119.5(4) .
C8 C38 C53 119.4(5) .
C56 C38 C53 108.7(4) .
C50 C39 C62 120.6(4) .
C50 C39 C30 120.3(4) .
C62 C39 C30 107.4(5) .
C20 C40 C61 120.4(3) .
C20 C40 C68 119.7(4) .
C61 C40 C68 107.9(4) .
C37 C41 C69 120.5(3) .
C37 C41 C13 120.1(4) .
C69 C41 C13 108.2(4) .
C54 C42 C66 120.1(4) .
C54 C42 C35 121.2(4) .
C66 C42 C35 108.0(4) .
C67 C43 C9 120.2(5) .
C67 C43 C81 20.6(5) .
C9 C43 C81 100.9(5) .
C67 C43 H8 107.3 .
C9 C43 H8 107.3 .
C81 C43 H8 109.9 .
C67 C43 H9 107.3 .
C9 C43 H9 107.3 .
C81 C43 H9 123.5 .
H8 C43 H9 106.9 .
C67 C43 H10 95.9 .
C9 C43 H10 111.6 .
C81 C43 H10 111.6 .
H8 C43 H10 114.6 .
H9 C43 H10 11.9 .
C67 C43 H11 106.9 .
C9 C43 H11 111.6 .
C81 C43 H11 111.6 .
H8 C43 H11 5.5 .
H9 C43 H11 102.0 .
H10 C43 H11 109.4 .
C63 C44 C46 120.3(4) .
C63 C44 C15 119.5(5) .
C46 C44 C15 108.4(4) .
C46 C45 C51 120.0(6) .
C46 C45 C59 119.8(5) .
C51 C45 C59 107.8(4) .
C45 C46 C44 120.1(5) .
C45 C46 C20 119.7(5) .
C44 C46 C20 108.2(4) .
C30 C47 C32 121.0(4) .
C30 C47 C34 120.5(4) .
C32 C47 C34 108.4(3) .
C49 C48 C58 119.6(4) .
C49 C48 C51 120.0(5) .
C58 C48 C51 108.6(4) .
C48 C49 C8 119.8(4) .
C48 C49 C23 120.8(4) .
C8 C49 C23 108.6(3) .
C39 C50 C36 120.1(4) .
C39 C50 C18 120.1(4) .
C36 C50 C18 107.5(4) .
C53 C51 C45 120.1(4) .
C53 C51 C48 119.6(4) .
C45 C51 C48 107.9(6) .
C55 C52 C71 120.5(4) .
C55 C52 C26 119.2(5) .
C71 C52 C26 108.3(4) .
C51 C53 C38 120.6(4) .
C51 C53 C63 119.7(5) .
C38 C53 C63 107.8(6) .
C42 C54 C30 119.2(3) .
C42 C54 C70 120.0(5) .
C30 C54 C70 107.9(4) .
C52 C55 C63 120.9(4) .
C52 C55 C56 119.9(5) .
C63 C55 C56 107.4(5) .
C60 C56 C38 119.6(3) .
C60 C56 C55 119.8(5) .
C38 C56 C55 108.0(5) .
C58 C57 C66 119.8(4) .
C58 C57 C27 120.7(4) .
C66 C57 C27 107.7(4) .
C57 C58 C48 119.7(4) .
C57 C58 C59 120.3(5) .
C48 C58 C59 108.1(5) .
C68 C59 C58 120.0(5) .
C68 C59 C45 120.4(4) .
C58 C59 C45 107.5(5) .
C56 C60 C69 120.1(4) .
C56 C60 C31 120.9(4) .
C69 C60 C31 107.9(4) .
C21 C61 C40 120.4(4) .
C21 C61 C64 119.5(4) .
C40 C61 C64 108.4(4) .
C33 C62 C70 120.2(4) .
C33 C62 C39 119.7(4) .
C70 C62 C39 107.7(3) .
C44 C63 C55 119.6(4) .
C44 C63 C53 119.7(6) .
C55 C63 C53 108.1(4) .
C70 C64 C72 119.9(4) .
C70 C64 C61 120.2(4) .
C72 C64 C61 107.8(5) .
C80 C83 O1 144.5(7) .
C80 C83 O2 57.9(6) .
O1 C83 O2 122.8(7) .
C80 C83 C82 141.7(9) .
O1 C83 C82 72.7(7) .
O2 C83 C82 118.0(8) .
C80 C83 C67 55.2(6) .
O1 C83 C67 115.4(6) .
O2 C83 C67 112.6(5) .
C82 C83 C67 108.8(7) .
C72 C66 C42 119.7(5) .
C72 C66 C57 120.3(5) .
C42 C66 C57 108.6(3) .
C43 C67 C83 119.3(6) .
C43 C67 H12 107.5 .
C83 C67 H12 107.5 .
C43 C67 H13 107.5 .
C83 C67 H13 107.5 .
H12 C67 H13 107.0 .
C59 C68 C72 120.1(4) .
C59 C68 C40 119.5(5) .
C72 C68 C40 107.5(5) .
C71 C69 C41 120.0(4) .
C71 C69 C60 119.9(5) .
C41 C69 C60 108.8(3) .
C64 C70 C62 120.1(3) .
C64 C70 C54 120.1(4) .
C62 C70 C54 108.4(4) .
C69 C71 C52 119.8(5) .
C69 C71 C25 119.9(5) .
C52 C71 C25 108.1(3) .
C66 C72 C64 120.1(5) .
C66 C72 C68 119.5(5) .
C64 C72 C68 108.4(4) .
S1 C73 S1 180.00(19) 3_757
C83 O2 C79 106.4(7) .
C83 C80 O3 127.4(11) .
C83 C80 C81 104.9(9) .
O3 C80 C81 127.7(12) .
C83 C82 H17 109.5 .
C83 C82 H18 109.5 .
H17 C82 H18 109.5 .
C83 C82 H19 109.5 .
H17 C82 H19 109.5 .
H18 C82 H19 109.5 .
C80 C81 C43 119.8(10) .
C80 C81 H20 107.4 .
C43 C81 H20 107.4 .
C80 C81 H21 107.4 .
C43 C81 H21 107.4 .
H20 C81 H21 106.9 .

loop_
_geom_bond_atom_site_label_1
_geom_bond_atom_site_label_2
_geom_bond_distance
_geom_bond_site_symmetry_2
C1 C23 1.482(4) .
C1 C16 1.488(4) .
C1 C19 1.515(4) .
C1 C2 1.618(4) .
C2 C34 1.484(4) .
C2 C14 1.489(4) .
C2 C19 1.510(4) .
C3 C6 1.378(5) .
C3 C10 1.387(4) .
C3 H1 0.9500 .
C4 C12 1.383(4) .
C4 C10 1.385(4) .
C4 C19 1.504(4) .
C5 C7 1.384(5) .
C5 C15 1.446(5) .
C5 C20 1.448(5) .
C6 C29 1.380(5) .
C6 H2 0.9500 .
C7 C21 1.445(5) .
C7 C24 1.452(5) .
C8 C38 1.405(5) .
C8 C49 1.431(6) .
C8 C16 1.438(5) .
C9 C43 1.515(5) .
C9 C19 1.522(4) .
C9 H3 0.9900 .
C9 H4 0.9900 .
C10 H5 0.9500 .
S1 C73 1.483(3) .
C12 C29 1.390(5) .
C12 H6 0.9500 .
C13 C14 1.375(5) .
C13 C41 1.455(5) .
C13 C31 1.464(6) .
C14 C32 1.445(5) .
C15 C26 1.372(6) .
C15 C44 1.452(6) .
C16 C31 1.373(5) .
C17 C18 1.394(5) .
C17 C24 1.444(5) .
C17 C33 1.448(6) .
C18 C22 1.438(7) .
C18 C50 1.455(6) .
C20 C40 1.388(6) .
C20 C46 1.448(6) .
C21 C61 1.378(5) .
C21 C33 1.448(5) .
C22 C25 1.378(7) .
C22 C37 1.456(5) .
C23 C27 1.374(5) .
C23 C49 1.444(5) .
C24 C28 1.385(5) .
C25 C28 1.448(5) .
C25 C71 1.449(7) .
C26 C28 1.439(6) .
C26 C52 1.457(5) .
C27 C35 1.458(6) .
C27 C57 1.460(5) .
C29 H7 0.9500 .
C30 C47 1.386(5) .
C30 C54 1.422(7) .
C30 C39 1.461(6) .
C31 C60 1.449(5) .
C32 C36 1.399(5) .
C32 C47 1.437(6) .
C33 C62 1.386(5) .
C34 C35 1.369(5) .
C34 C47 1.448(5) .
C35 C42 1.452(5) .
C36 C37 1.435(7) .
C36 C50 1.444(6) .
C37 C41 1.394(7) .
C38 C56 1.430(8) .
C38 C53 1.439(7) .
C39 C50 1.381(7) .
C39 C62 1.450(6) .
C40 C61 1.440(6) .
C40 C68 1.455(5) .
C41 C69 1.430(7) .
C42 C54 1.383(7) .
C42 C66 1.439(7) .
C43 C67 1.418(12) .
C43 C81 1.696(12) .
C43 H8 0.9900 .
C43 H9 0.9900 .
C43 H10 0.9900 .
C43 H11 0.9900 .
C44 C63 1.392(7) .
C44 C46 1.434(7) .
C45 C46 1.385(6) .
C45 C51 1.445(8) .
C45 C59 1.460(9) .
C48 C49 1.397(6) .
C48 C58 1.430(8) .
C48 C51 1.452(7) .
C51 C53 1.387(8) .
C52 C55 1.385(7) .
C52 C71 1.432(7) .
C53 C63 1.449(7) .
C54 C70 1.455(5) .
C55 C63 1.447(8) .
C55 C56 1.458(5) .
C56 C60 1.381(7) .
C57 C58 1.384(8) .
C57 C66 1.455(7) .
C58 C59 1.458(6) .
C59 C68 1.392(8) .
C60 C69 1.446(7) .
C61 C64 1.453(5) .
C62 C70 1.440(7) .
C64 C70 1.379(7) .
C64 C72 1.440(7) .
C83 C80 1.157(12) .
C83 O1 1.162(10) .
C83 O2 1.188(6) .
C83 C82 1.211(11) .
C83 C67 1.611(12) .
C66 C72 1.402(5) .
C67 H12 0.9900 .
C67 H13 0.9900 .
C68 C72 1.455(8) .
C69 C71 1.402(5) .
C73 S1 1.483(3) 3_757
O2 C79 1.364(9) .
C79 H14 0.9800 .
C79 H15 0.9800 .
C79 H16 0.9800 .
O3 C80 1.202(12) .
C80 C81 1.448(16) .
C82 H17 0.9800 .
C82 H18 0.9800 .
C82 H19 0.9800 .
C81 H20 0.9900 .
C81 H21 0.9900 .

loop_
_geom_torsion_atom_site_label_1
_geom_torsion_atom_site_label_2
_geom_torsion_atom_site_label_3
_geom_torsion_atom_site_label_4
_geom_torsion
C23 C1 C2 C34 0.1(3)
C16 C1 C2 C34 -122.1(3)
C19 C1 C2 C34 119.3(3)
C23 C1 C2 C14 122.9(3)
C16 C1 C2 C14 0.7(4)
C19 C1 C2 C14 -117.9(3)
C23 C1 C2 C19 -119.2(3)
C16 C1 C2 C19 118.6(3)
C10 C3 C6 C29 0.7(5)
C15 C5 C7 C21 138.3(3)
C20 C5 C7 C21 -0.8(4)
C15 C5 C7 C24 0.0(4)
C20 C5 C7 C24 -139.0(3)
C12 C4 C10 C3 1.5(5)
C19 C4 C10 C3 178.5(3)
C6 C3 C10 C4 -1.7(5)
C10 C4 C12 C29 -0.2(5)
C19 C4 C12 C29 -177.3(3)
C41 C13 C14 C32 -2.9(5)
C31 C13 C14 C32 135.2(3)
C41 C13 C14 C2 -145.7(3)
C31 C13 C14 C2 -7.6(5)
C34 C2 C14 C13 134.4(3)
C19 C2 C14 C13 -60.6(4)
C1 C2 C14 C13 6.5(4)
C34 C2 C14 C32 -12.1(3)
C19 C2 C14 C32 152.9(3)
C1 C2 C14 C32 -140.0(3)
C7 C5 C15 C26 -0.3(5)
C20 C5 C15 C26 143.0(3)
C7 C5 C15 C44 -143.4(3)
C20 C5 C15 C44 -0.1(4)
C38 C8 C16 C31 -4.9(5)
C49 C8 C16 C31 140.5(3)
C38 C8 C16 C1 -152.7(3)
C49 C8 C16 C1 -7.3(3)
C23 C1 C16 C31 -134.5(3)
C19 C1 C16 C31 60.0(4)
C2 C1 C16 C31 -7.1(4)
C23 C1 C16 C8 11.7(3)
C19 C1 C16 C8 -153.8(3)
C2 C1 C16 C8 139.1(3)
C24 C17 C18 C22 0.4(5)
C33 C17 C18 C22 -137.5(4)
C24 C17 C18 C50 138.5(4)
C33 C17 C18 C50 0.6(5)
C12 C4 C19 C2 -132.4(3)
C10 C4 C19 C2 50.6(4)
C12 C4 C19 C1 -58.7(4)
C10 C4 C19 C1 124.3(3)
C12 C4 C19 C9 84.3(4)
C10 C4 C19 C9 -92.7(4)
C34 C2 C19 C4 9.0(4)
C14 C2 C19 C4 -152.8(3)
C1 C2 C19 C4 108.0(3)
C34 C2 C19 C1 -99.0(3)
C14 C2 C19 C1 99.2(3)
C34 C2 C19 C9 151.6(3)
C14 C2 C19 C9 -10.2(4)
C1 C2 C19 C9 -109.4(3)
C23 C1 C19 C4 -11.1(4)
C16 C1 C19 C4 151.3(3)
C2 C1 C19 C4 -109.4(3)
C23 C1 C19 C2 98.3(3)
C16 C1 C19 C2 -99.3(3)
C23 C1 C19 C9 -153.2(3)
C16 C1 C19 C9 9.3(4)
C2 C1 C19 C9 108.5(3)
C43 C9 C19 C4 74.9(3)
C43 C9 C19 C2 -68.6(3)
C43 C9 C19 C1 -142.5(3)
C7 C5 C20 C40 0.7(5)
C15 C5 C20 C40 -142.7(3)
C7 C5 C20 C46 143.3(3)
C15 C5 C20 C46 0.0(4)
C5 C7 C21 C61 0.2(5)
C24 C7 C21 C61 142.7(3)
C5 C7 C21 C33 -142.4(3)
C24 C7 C21 C33 0.1(3)
C17 C18 C22 C25 -0.3(5)
C50 C18 C22 C25 -142.4(3)
C17 C18 C22 C37 142.2(3)
C50 C18 C22 C37 0.1(4)
C16 C1 C23 C27 135.3(3)
C19 C1 C23 C27 -59.3(4)
C2 C1 C23 C27 7.5(4)
C16 C1 C23 C49 -11.9(3)
C19 C1 C23 C49 153.5(3)
C2 C1 C23 C49 -139.7(3)
C18 C17 C24 C28 -0.6(5)
C33 C17 C24 C28 142.2(3)
C18 C17 C24 C7 -142.4(3)
C33 C17 C24 C7 0.4(3)
C5 C7 C24 C28 0.7(4)
C21 C7 C24 C28 -142.1(3)
C5 C7 C24 C17 142.5(3)
C21 C7 C24 C17 -0.3(3)
C18 C22 C25 C28 0.5(5)
C37 C22 C25 C28 -137.3(4)
C18 C22 C25 C71 138.4(4)
C37 C22 C25 C71 0.6(5)
C5 C15 C26 C28 -0.1(5)
C44 C15 C26 C28 138.1(3)
C5 C15 C26 C52 -138.2(3)
C44 C15 C26 C52 0.0(5)
C49 C23 C27 C35 135.3(3)
C1 C23 C27 C35 -8.3(5)
C49 C23 C27 C57 -2.7(5)
C1 C23 C27 C57 -146.3(3)
C17 C24 C28 C26 -138.6(3)
C7 C24 C28 C26 -1.1(4)
C17 C24 C28 C25 0.8(5)
C7 C24 C28 C25 138.3(3)
C15 C26 C28 C24 0.9(5)
C52 C26 C28 C24 143.5(3)
C15 C26 C28 C25 -142.9(3)
C52 C26 C28 C25 -0.2(4)
C22 C25 C28 C24 -0.7(5)
C71 C25 C28 C24 -143.1(3)
C22 C25 C28 C26 143.0(3)
C71 C25 C28 C26 0.6(4)
C3 C6 C29 C12 0.6(6)
C4 C12 C29 C6 -0.8(6)
C8 C16 C31 C60 3.7(5)
C1 C16 C31 C60 146.4(3)
C8 C16 C31 C13 -135.9(3)
C1 C16 C31 C13 6.8(5)
C14 C13 C31 C16 0.8(5)
C41 C13 C31 C16 143.4(3)
C14 C13 C31 C60 -143.1(3)
C41 C13 C31 C60 -0.4(4)
C13 C14 C32 C36 4.4(5)
C2 C14 C32 C36 152.5(3)
C13 C14 C32 C47 -140.2(3)
C2 C14 C32 C47 8.0(3)
C61 C21 C33 C62 0.4(5)
C7 C21 C33 C62 142.5(3)
C61 C21 C33 C17 -142.0(3)
C7 C21 C33 C17 0.1(3)
C18 C17 C33 C62 -0.3(5)
C24 C17 C33 C62 -142.6(3)
C18 C17 C33 C21 142.0(3)
C24 C17 C33 C21 -0.3(3)
C14 C2 C34 C35 -135.1(3)
C19 C2 C34 C35 60.1(4)
C1 C2 C34 C35 -7.4(4)
C14 C2 C34 C47 11.9(3)
C19 C2 C34 C47 -152.9(3)
C1 C2 C34 C47 139.6(3)
C47 C34 C35 C42 2.9(5)
C2 C34 C35 C42 146.3(3)
C47 C34 C35 C27 -136.0(3)
C2 C34 C35 C27 7.5(5)
C23 C27 C35 C34 0.6(5)
C57 C27 C35 C34 142.9(3)
C23 C27 C35 C42 -142.2(3)
C57 C27 C35 C42 0.1(4)
C47 C32 C36 C37 138.3(4)
C14 C32 C36 C37 -2.6(5)
C47 C32 C36 C50 0.4(5)
C14 C32 C36 C50 -140.5(4)
C32 C36 C37 C41 -0.6(5)
C50 C36 C37 C41 141.8(3)
C32 C36 C37 C22 -142.3(3)
C50 C36 C37 C22 0.0(4)
C25 C22 C37 C41 0.0(5)
C18 C22 C37 C41 -142.2(4)
C25 C22 C37 C36 142.1(4)
C18 C22 C37 C36 -0.1(4)
C49 C8 C38 C56 -138.4(4)
C16 C8 C38 C56 3.1(5)
C49 C8 C38 C53 -0.4(5)
C16 C8 C38 C53 141.1(4)
C47 C30 C39 C50 0.7(5)
C54 C30 C39 C50 143.2(4)
C47 C30 C39 C62 -142.6(4)
C54 C30 C39 C62 -0.1(4)
C5 C20 C40 C61 0.1(5)
C46 C20 C40 C61 -137.6(4)
C5 C20 C40 C68 138.3(4)
C46 C20 C40 C68 0.7(5)
C36 C37 C41 C69 -137.6(4)
C22 C37 C41 C69 -0.1(5)
C36 C37 C41 C13 2.0(5)
C22 C37 C41 C13 139.5(4)
C14 C13 C41 C37 -0.2(5)
C31 C13 C41 C37 -143.3(3)
C14 C13 C41 C69 143.8(3)
C31 C13 C41 C69 0.7(4)
C34 C35 C42 C54 0.2(5)
C27 C35 C42 C54 143.8(4)
C34 C35 C42 C66 -144.1(3)
C27 C35 C42 C66 -0.6(4)
C19 C9 C43 C67 169.1(5)
C19 C9 C43 C81 176.8(4)
C26 C15 C44 C63 0.5(5)
C5 C15 C44 C63 143.3(4)
C26 C15 C44 C46 -142.6(3)
C5 C15 C44 C46 0.2(4)
C51 C45 C46 C44 -0.2(6)
C59 C45 C46 C44 -137.8(4)
C51 C45 C46 C20 138.2(5)
C59 C45 C46 C20 0.7(6)
C63 C44 C46 C45 -0.3(6)
C15 C44 C46 C45 142.5(4)
C63 C44 C46 C20 -143.0(4)
C15 C44 C46 C20 -0.2(4)
C40 C20 C46 C45 -0.8(6)
C5 C20 C46 C45 -142.7(4)
C40 C20 C46 C44 142.1(4)
C5 C20 C46 C44 0.2(4)
C54 C30 C47 C32 -138.5(4)
C39 C30 C47 C32 -0.5(5)
C54 C30 C47 C34 2.9(5)
C39 C30 C47 C34 141.0(4)
C36 C32 C47 C30 -0.1(5)
C14 C32 C47 C30 145.1(3)
C36 C32 C47 C34 -145.6(3)
C14 C32 C47 C34 -0.4(4)
C35 C34 C47 C30 -4.5(5)
C2 C34 C47 C30 -153.1(3)
C35 C34 C47 C32 141.2(3)
C2 C34 C47 C32 -7.3(3)
C58 C48 C49 C8 138.4(4)
C51 C48 C49 C8 -0.5(5)
C58 C48 C49 C23 -2.0(5)
C51 C48 C49 C23 -140.9(4)
C38 C8 C49 C48 0.5(5)
C16 C8 C49 C48 -145.0(3)
C38 C8 C49 C23 145.2(3)
C16 C8 C49 C23 -0.3(4)
C27 C23 C49 C48 3.4(5)
C1 C23 C49 C48 152.1(3)
C27 C23 C49 C8 -140.9(3)
C1 C23 C49 C8 7.9(3)
C62 C39 C50 C36 138.1(4)
C30 C39 C50 C36 -0.3(5)
C62 C39 C50 C18 0.7(5)
C30 C39 C50 C18 -137.8(4)
C32 C36 C50 C39 -0.2(5)
C37 C36 C50 C39 -142.1(4)
C32 C36 C50 C18 142.0(4)
C37 C36 C50 C18 0.1(4)
C17 C18 C50 C39 -0.8(5)
C22 C18 C50 C39 142.0(4)
C17 C18 C50 C36 -143.0(3)
C22 C18 C50 C36 -0.1(4)
C46 C45 C51 C53 0.3(6)
C59 C45 C51 C53 142.3(4)
C46 C45 C51 C48 -141.7(4)
C59 C45 C51 C48 0.3(4)
C49 C48 C51 C53 0.5(6)
C58 C48 C51 C53 -142.5(4)
C49 C48 C51 C45 142.7(4)
C58 C48 C51 C45 -0.2(4)
C15 C26 C52 C55 -0.3(5)
C28 C26 C52 C55 -143.1(3)
C15 C26 C52 C71 142.5(4)
C28 C26 C52 C71 -0.3(4)
C45 C51 C53 C38 -138.0(4)
C48 C51 C53 C38 -0.3(6)
C45 C51 C53 C63 0.2(6)
C48 C51 C53 C63 137.8(4)
C8 C38 C53 C51 0.3(6)
C56 C38 C53 C51 142.3(4)
C8 C38 C53 C63 -142.2(4)
C56 C38 C53 C63 -0.2(4)
C66 C42 C54 C30 138.4(4)
C35 C42 C54 C30 -1.8(5)
C66 C42 C54 C70 1.6(5)
C35 C42 C54 C70 -138.6(4)
C47 C30 C54 C42 0.2(5)
C39 C30 C54 C42 -141.8(3)
C47 C30 C54 C70 141.6(3)
C39 C30 C54 C70 -0.3(4)
C71 C52 C55 C63 -138.1(4)
C26 C52 C55 C63 0.2(5)
C71 C52 C55 C56 0.1(6)
C26 C52 C55 C56 138.3(4)
C8 C38 C56 C60 0.0(6)
C53 C38 C56 C60 -142.0(4)
C8 C38 C56 C55 141.8(4)
C53 C38 C56 C55 -0.2(4)
C52 C55 C56 C60 -0.9(6)
C63 C55 C56 C60 142.3(4)
C52 C55 C56 C38 -142.6(4)
C63 C55 C56 C38 0.6(4)
C23 C27 C57 C58 0.6(5)
C35 C27 C57 C58 -142.4(3)
C23 C27 C57 C66 143.4(3)
C35 C27 C57 C66 0.4(4)
C66 C57 C58 C48 -137.6(4)
C27 C57 C58 C48 0.8(5)
C66 C57 C58 C59 0.8(6)
C27 C57 C58 C59 139.2(4)
C49 C48 C58 C57 -0.1(5)
C51 C48 C58 C57 143.0(4)
C49 C48 C58 C59 -143.0(4)
C51 C48 C58 C59 0.1(4)
C57 C58 C59 C68 0.1(6)
C48 C58 C59 C68 142.7(4)
C57 C58 C59 C45 -142.6(4)
C48 C58 C59 C45 0.1(4)
C46 C45 C59 C68 -0.6(6)
C51 C45 C59 C68 -142.7(4)
C46 C45 C59 C58 141.9(4)
C51 C45 C59 C58 -0.2(4)
C38 C56 C60 C69 138.2(4)
C55 C56 C60 C69 0.9(6)
C38 C56 C60 C31 -1.2(5)
C55 C56 C60 C31 -138.5(4)
C16 C31 C60 C56 -0.7(5)
C13 C31 C60 C56 143.7(4)
C16 C31 C60 C69 -144.4(3)
C13 C31 C60 C69 0.0(4)
C7 C21 C61 C40 0.5(5)
C33 C21 C61 C40 138.3(3)
C7 C21 C61 C64 -138.2(4)
C33 C21 C61 C64 -0.4(5)
C20 C40 C61 C21 -0.7(5)
C68 C40 C61 C21 -143.2(3)
C20 C40 C61 C64 142.1(3)
C68 C40 C61 C64 -0.5(4)
C21 C33 C62 C70 -0.5(5)
C17 C33 C62 C70 137.7(4)
C21 C33 C62 C39 -138.0(4)
C17 C33 C62 C39 0.2(5)
C50 C39 C62 C33 -0.4(5)
C30 C39 C62 C33 142.8(4)
C50 C39 C62 C70 -142.6(4)
C30 C39 C62 C70 0.6(4)
C46 C44 C63 C55 138.1(4)
C15 C44 C63 C55 -0.7(6)
C46 C44 C63 C53 0.8(6)
C15 C44 C63 C53 -137.9(4)
C52 C55 C63 C44 0.3(6)
C56 C55 C63 C44 -142.4(4)
C52 C55 C63 C53 142.0(4)
C56 C55 C63 C53 -0.7(4)
C51 C53 C63 C44 -0.8(6)
C38 C53 C63 C44 142.2(4)
C51 C53 C63 C55 -142.4(4)
C38 C53 C63 C55 0.6(4)
C21 C61 C64 C70 0.7(6)
C40 C61 C64 C70 -142.5(4)
C21 C61 C64 C72 143.1(4)
C40 C61 C64 C72 -0.1(4)
C54 C42 C66 C72 -0.3(6)
C35 C42 C66 C72 144.5(4)
C54 C42 C66 C57 -144.0(4)
C35 C42 C66 C57 0.9(4)
C58 C57 C66 C72 -1.0(5)
C27 C57 C66 C72 -144.2(4)
C58 C57 C66 C42 142.4(4)
C27 C57 C66 C42 -0.8(4)
C9 C43 C67 C83 -177.0(5)
C81 C43 C67 C83 161(3)
C80 C83 C67 C43 -165.0(11)
O1 C83 C67 C43 -24.9(10)
O2 C83 C67 C43 -172.8(8)
C82 C83 C67 C43 54.4(11)
C58 C59 C68 C72 -0.8(6)
C45 C59 C68 C72 137.1(4)
C58 C59 C68 C40 -137.4(4)
C45 C59 C68 C40 0.5(6)
C20 C40 C68 C59 -0.5(5)
C61 C40 C68 C59 142.3(4)
C20 C40 C68 C72 -142.0(4)
C61 C40 C68 C72 0.9(4)
C37 C41 C69 C71 -0.4(5)
C13 C41 C69 C71 -144.2(4)
C37 C41 C69 C60 143.1(3)
C13 C41 C69 C60 -0.7(4)
C56 C60 C69 C71 0.0(6)
C31 C60 C69 C71 144.0(4)
C56 C60 C69 C41 -143.6(4)
C31 C60 C69 C41 0.4(4)
C72 C64 C70 C62 -138.7(4)
C61 C64 C70 C62 -0.8(5)
C72 C64 C70 C54 0.5(6)
C61 C64 C70 C54 138.4(4)
C33 C62 C70 C64 0.7(5)
C39 C62 C70 C64 142.7(4)
C33 C62 C70 C54 -142.7(4)
C39 C62 C70 C54 -0.8(4)
C42 C54 C70 C64 -1.7(6)
C30 C54 C70 C64 -142.8(4)
C42 C54 C70 C62 141.7(4)
C30 C54 C70 C62 0.7(4)
C41 C69 C71 C52 138.8(4)
C60 C69 C71 C52 -0.7(6)
C41 C69 C71 C25 1.0(6)
C60 C69 C71 C25 -138.5(4)
C55 C52 C71 C69 0.7(6)
C26 C52 C71 C69 -141.5(4)
C55 C52 C71 C25 142.9(4)
C26 C52 C71 C25 0.7(4)
C22 C25 C71 C69 -1.1(5)
C28 C25 C71 C69 141.4(4)
C22 C25 C71 C52 -143.3(3)
C28 C25 C71 C52 -0.8(4)
C42 C66 C72 C64 -0.8(6)
C57 C66 C72 C64 138.6(4)
C42 C66 C72 C68 -139.2(4)
C57 C66 C72 C68 0.3(5)
C70 C64 C72 C66 0.7(6)
C61 C64 C72 C66 -141.8(4)
C70 C64 C72 C68 143.2(4)
C61 C64 C72 C68 0.6(4)
C59 C68 C72 C66 0.6(6)
C40 C68 C72 C66 141.8(4)
C59 C68 C72 C64 -142.1(4)
C40 C68 C72 C64 -0.9(4)
C80 C83 O2 C79 171.6(11)
O1 C83 O2 C79 34.0(11)
C82 C83 O2 C79 -52.7(12)
C67 C83 O2 C79 179.2(7)
O1 C83 C80 O3 98.8(15)
O2 C83 C80 O3 -3.9(10)
C82 C83 C80 O3 -99.6(15)
C67 C83 C80 O3 -175.4(14)
O1 C83 C80 C81 -82.6(14)
O2 C83 C80 C81 174.6(11)
C82 C83 C80 C81 78.9(15)
C67 C83 C80 C81 3.2(9)
C83 C80 C81 C43 6.9(11)
O3 C80 C81 C43 -174.5(9)
C67 C43 C81 C80 -16.5(15)
C9 C43 C81 C80 -177.3(8)

loop_
_cod_changelog_entry_id
_cod_changelog_entry_author
_cod_changelog_entry_date
_cod_changelog_entry_text
1 'Vaitkus, Antanas' 2024-11-16T00:18:53+02:00
;
 Replaced the '\/Y' character sequence with the backslash character ('\')
 in multiple data values.
;
